data_2311591
loop_
_publ_author_name
'Kremer, Marius'
'Englert, Ulli'

_publ_section_title
;
 Zn and Ni complexes of pyridine-2,6-di-carboxyl-ates: crystal field
 stabilization matters!
;
_journal_coeditor_code WM5493
_journal_issue 'Pt 6'
_journal_name_full 'Acta crystallographica. Section E, Crystallographic communications'
_journal_page_first 903
_journal_page_last 911
_journal_paper_doi 10.1107/S2056989019007461
_journal_volume 75
_journal_year 2019
_chemical_formula_iupac '[Ni (C7 H4 N O4)2], 3H2 O'
_chemical_formula_moiety 'C14 H8 N2 O8 Ni, 3(H2 O)'
_chemical_formula_sum 'C14 H14 N2 Ni O11'
_chemical_formula_weight 444.98
_chemical_name_systematic
;
Bis(6-carboxypicolinato)nickel(II) trihydrate
;
_space_group_crystal_system monoclinic
_space_group_IT_number 14
_space_group_name_Hall '-P 2ybc'
_space_group_name_H-M_alt 'P 1 21/c 1'
_atom_sites_solution_hydrogens mixed
_audit_creation_method SHELXL-2013
_cell_angle_alpha 90
_cell_angle_beta 115.109(2)
_cell_angle_gamma 90
_cell_formula_units_Z 4
_cell_length_a 13.6651(15)
_cell_length_b 10.0207(11)
_cell_length_c 13.7696(15)
_cell_measurement_reflns_used 3808
_cell_measurement_temperature 250(2)
_cell_measurement_theta_max 24.02
_cell_measurement_theta_min 2.62
_cell_volume 1707.3(3)
_computing_cell_refinement
;
SAINT-Plus (Bruker, 2009)
;
_computing_data_collection
;
SMART (Bruker, 2001)
;
_computing_data_reduction
;
SAINT-Plus (Bruker, 2009)
;
_computing_molecular_graphics
;
Mercury (Macrae <i>et al.</i> (2006)
;
_computing_publication_material
;
SHELXL-2013 (Sheldrick, 2015b)
;
_computing_structure_refinement
;
SHELXL-2013 (Sheldrick, 2015b)
;
_computing_structure_solution
;
SHELXT (Sheldrick, 2015a)
;
_diffrn_ambient_temperature 250(2)
_diffrn_measured_fraction_theta_full 1.000
_diffrn_measured_fraction_theta_max 0.964
_diffrn_measurement_device_type 'Bruker APEX CCD'
_diffrn_measurement_method '\w scans'
_diffrn_radiation_monochromator 'multilayer optics'
_diffrn_radiation_source microsource
_diffrn_radiation_type MoK\a
_diffrn_radiation_wavelength 0.71073
_diffrn_reflns_av_R_equivalents 0.0431
_diffrn_reflns_av_unetI/netI 0.0464
_diffrn_reflns_limit_h_max 19
_diffrn_reflns_limit_h_min -19
_diffrn_reflns_limit_k_max 14
_diffrn_reflns_limit_k_min -14
_diffrn_reflns_limit_l_max 18
_diffrn_reflns_limit_l_min -18
_diffrn_reflns_number 25725
_diffrn_reflns_theta_full 25.242
_diffrn_reflns_theta_max 30.691
_diffrn_reflns_theta_min 1.646
_exptl_absorpt_coefficient_mu 1.203
_exptl_absorpt_correction_T_max 1.0000
_exptl_absorpt_correction_T_min 0.8209
_exptl_absorpt_correction_type multi-scan
_exptl_absorpt_process_details
;
SADABS (Bruker, 2008)
;
_exptl_crystal_colour green
_exptl_crystal_density_diffrn 1.731
_exptl_crystal_description rod
_exptl_crystal_F_000 912
_exptl_crystal_size_max 0.400
_exptl_crystal_size_mid 0.120
_exptl_crystal_size_min 0.120
_refine_diff_density_max 0.558
_refine_diff_density_min -0.352
_refine_ls_extinction_method none
_refine_ls_goodness_of_fit_ref 1.027
_refine_ls_hydrogen_treatment mixed
_refine_ls_matrix_type full
_refine_ls_number_parameters 263
_refine_ls_number_reflns 5107
_refine_ls_number_restraints 2
_refine_ls_restrained_S_all 1.027
_refine_ls_R_factor_all 0.0621
_refine_ls_R_factor_gt 0.0392
_refine_ls_shift/su_max 0.001
_refine_ls_shift/su_mean 0.000
_refine_ls_structure_factor_coef Fsqd
_refine_ls_weighting_details
;
 w=1/[\s^2^(Fo^2^)+(0.0751P)^2^]
 where P=(Fo^2^+2Fc^2^)/3
;
_refine_ls_weighting_scheme calc
_refine_ls_wR_factor_gt 0.1163
_refine_ls_wR_factor_ref 0.1284
_reflns_number_gt 3629
_reflns_number_total 5107
_reflns_threshold_expression 'I > 2\s(I)'
_cod_data_source_file wm5493sup1.cif
_cod_data_source_block 2
_cod_original_sg_symbol_H-M 'P 21/c'
_cod_database_code 2311591
_shelx_space_group_comment
;
The symmetry employed for this shelxl refinement is uniquely defined
by the following loop, which should always be used as a source of
symmetry information in preference to the above space-group names.
They are only intended as comments.
;
_shelx_estimated_absorpt_t_min 0.645
_shelx_estimated_absorpt_t_max 0.869

loop_
_space_group_symop_operation_xyz
'x, y, z'
'-x, y+1/2, -z+1/2'
'-x, -y, -z'
'x, -y-1/2, z-1/2'

loop_
_atom_site_type_symbol
_atom_site_label
_atom_site_fract_x
_atom_site_fract_y
_atom_site_fract_z
_atom_site_U_iso_or_equiv
_atom_site_adp_type
_atom_site_calc_flag
_atom_site_occupancy
_atom_site_disorder_assembly
_atom_site_disorder_group
Ni Ni1 0.24979(2) 0.99449(2) 0.24731(2) 0.02691(10) Uani d 1 . .
O O1 0.19331(12) 1.01090(13) 0.36653(12) 0.0338(3) Uani d 1 . .
O O2 0.04726(12) 0.97036(16) 0.39563(12) 0.0383(3) Uani d 1 . .
O O3 0.24067(11) 0.94554(15) 0.09043(11) 0.0348(3) Uani d 1 . .
O O4 0.12899(14) 0.84593(16) -0.06334(12) 0.0428(4) Uani d 1 . .
H H4O 0.1726(19) 0.858(3) -0.091(2) 0.064 Uiso d 1 . .
O O5 0.34228(12) 0.82400(14) 0.31849(12) 0.0390(3) Uani d 1 . .
O O6 0.51339(15) 0.7616(2) 0.41861(16) 0.0651(5) Uani d 1 . .
O O7 0.22425(11) 1.20706(14) 0.20609(12) 0.0345(3) Uani d 1 . .
O O8 0.31904(12) 1.39512(15) 0.22348(13) 0.0426(4) Uani d 1 . .
H H8O 0.2599(12) 1.429(3) 0.1812(18) 0.064 Uiso d 1 . .
O O9 0.15328(14) 0.51674(16) 0.10952(13) 0.0431(4) Uani d 1 . .
H H9O 0.099413 0.503432 0.122688 0.052 Uiso d 1 . .
H H9P 0.125443 0.519432 0.042198 0.052 Uiso d 1 . .
O O10 0.25374(15) 0.61017(16) 0.35421(13) 0.0513(4) Uani d 1 . .
H H10O 0.310150 0.564961 0.386267 0.062 Uiso d 1 . .
H H10P 0.276030 0.676781 0.332447 0.062 Uiso d 1 . .
O O11A 0.3367(4) 1.0882(5) -0.0253(4) 0.0577(11) Uiso d 0.400(5) A 1
H H11O 0.287358 1.145334 -0.055164 0.069 Uiso d 0.400(5) A 1
H H11P 0.332319 1.050065 0.027686 0.069 Uiso d 0.400(5) A 1
O O11B 0.4335(7) 1.0224(7) -0.0113(7) 0.0577(11) Uiso d 0.251(5) B 2
H H11Q 0.452844 0.998035 0.053904 0.069 Uiso d 0.251(5) B 2
H H11R 0.471134 1.020965 -0.045566 0.069 Uiso d 0.251(5) B 2
O O11C 0.3853(7) 1.0352(7) 0.0095(6) 0.0577(11) Uiso d 0.316(5) C 3
H H11S 0.447772 1.002625 0.035351 0.069 Uiso d 0.316(5) C 3
H H11T 0.345162 1.049934 0.039691 0.069 Uiso d 0.316(5) C 3
N N1 0.10530(12) 0.91467(15) 0.17465(12) 0.0259(3) Uani d 1 . .
N N2 0.39703(12) 1.06957(17) 0.31357(12) 0.0282(3) Uani d 1 . .
C C1 0.04515(15) 0.90427(18) 0.22897(15) 0.0273(4) Uani d 1 . .
C C2 -0.05419(16) 0.8408(2) 0.18435(17) 0.0349(4) Uani d 1 . .
H H2 -0.096504 0.832386 0.222898 0.042 Uiso calc 1 . .
C C3 -0.08993(17) 0.7894(2) 0.08062(17) 0.0363(5) Uani d 1 . .
H H3 -0.157642 0.747267 0.048053 0.044 Uiso calc 1 . .
C C4 -0.02563(16) 0.80065(19) 0.02566(16) 0.0330(4) Uani d 1 . .
H H4 -0.048272 0.765639 -0.043847 0.040 Uiso calc 1 . .
C C5 0.07249(15) 0.86464(18) 0.07594(15) 0.0274(4) Uani d 1 . .
C C6 0.09866(16) 0.96665(19) 0.33975(15) 0.0284(4) Uani d 1 . .
C C7 0.15467(16) 0.88739(18) 0.03159(15) 0.0300(4) Uani d 1 . .
C C8 0.47876(17) 0.9870(2) 0.36699(16) 0.0327(5) Uani d 1 . .
C C9 0.58453(17) 1.0347(3) 0.41499(17) 0.0422(5) Uani d 1 . .
H H9 0.642284 0.976971 0.453447 0.051 Uiso calc 1 . .
C C10 0.60270(18) 1.1673(3) 0.40509(19) 0.0464(6) Uani d 1 . .
H H10 0.673571 1.201014 0.436732 0.056 Uiso calc 1 . .
C C11 0.51676(17) 1.2525(2) 0.34838(17) 0.0404(5) Uani d 1 . .
H H11 0.528277 1.343723 0.340975 0.049 Uiso calc 1 . .
C C12 0.41416(15) 1.1987(2) 0.30345(15) 0.0300(4) Uani d 1 . .
C C13 0.44463(18) 0.8449(2) 0.36941(18) 0.0396(5) Uani d 1 . .
C C14 0.31013(16) 1.2704(2) 0.23926(15) 0.0308(4) Uani d 1 . .

loop_
_atom_site_aniso_label
_atom_site_aniso_U_11
_atom_site_aniso_U_22
_atom_site_aniso_U_33
_atom_site_aniso_U_12
_atom_site_aniso_U_13
_atom_site_aniso_U_23
Ni1 0.02258(16) 0.03142(16) 0.02550(17) -0.00112(9) 0.00903(12) -0.00065(9)
O1 0.0284(8) 0.0450(9) 0.0271(8) -0.0037(6) 0.0110(6) -0.0068(6)
O2 0.0352(8) 0.0542(9) 0.0306(8) -0.0047(7) 0.0188(7) -0.0057(7)
O3 0.0339(8) 0.0414(8) 0.0331(8) -0.0030(6) 0.0181(6) -0.0025(6)
O4 0.0553(10) 0.0485(9) 0.0315(8) -0.0078(8) 0.0251(7) -0.0083(7)
O5 0.0433(9) 0.0357(8) 0.0400(9) 0.0053(6) 0.0197(7) 0.0072(6)
O6 0.0620(12) 0.0644(12) 0.0712(13) 0.0334(10) 0.0304(10) 0.0295(10)
O7 0.0250(7) 0.0367(7) 0.0355(8) 0.0000(6) 0.0068(6) 0.0008(6)
O8 0.0405(9) 0.0359(8) 0.0488(10) -0.0020(7) 0.0162(8) 0.0055(7)
O9 0.0393(9) 0.0565(10) 0.0320(8) 0.0068(7) 0.0137(7) 0.0100(7)
O10 0.0692(12) 0.0425(9) 0.0553(11) 0.0030(8) 0.0391(9) 0.0025(8)
N1 0.0258(8) 0.0270(7) 0.0243(8) -0.0006(6) 0.0101(6) -0.0004(6)
N2 0.0217(8) 0.0404(9) 0.0219(8) 0.0020(7) 0.0085(6) 0.0006(7)
C1 0.0280(9) 0.0277(9) 0.0263(9) -0.0004(7) 0.0115(8) 0.0011(7)
C2 0.0318(10) 0.0367(10) 0.0383(12) -0.0059(8) 0.0169(9) -0.0017(8)
C3 0.0303(11) 0.0357(10) 0.0368(11) -0.0096(8) 0.0084(9) -0.0049(9)
C4 0.0337(10) 0.0307(10) 0.0268(10) -0.0029(8) 0.0053(8) -0.0036(8)
C5 0.0313(10) 0.0247(8) 0.0233(9) 0.0019(7) 0.0088(8) 0.0016(7)
C6 0.0285(10) 0.0311(9) 0.0247(9) 0.0009(8) 0.0104(8) 0.0003(7)
C7 0.0363(11) 0.0279(9) 0.0257(10) 0.0024(8) 0.0130(8) 0.0000(7)
C8 0.0276(10) 0.0494(12) 0.0220(10) 0.0069(8) 0.0114(8) 0.0034(8)
C9 0.0253(11) 0.0720(15) 0.0267(11) 0.0106(10) 0.0085(9) 0.0009(10)
C10 0.0241(10) 0.0720(16) 0.0396(13) -0.0077(10) 0.0101(9) -0.0048(11)
C11 0.0334(11) 0.0515(12) 0.0357(11) -0.0116(9) 0.0139(9) -0.0046(10)
C12 0.0262(9) 0.0408(10) 0.0234(9) -0.0046(8) 0.0109(8) -0.0020(8)
C13 0.0424(12) 0.0461(12) 0.0352(12) 0.0162(10) 0.0211(10) 0.0094(9)
C14 0.0326(10) 0.0354(10) 0.0247(9) -0.0008(8) 0.0123(8) -0.0007(8)

loop_
_atom_type_symbol
_atom_type_description
_atom_type_scat_dispersion_real
_atom_type_scat_dispersion_imag
_atom_type_scat_source
C C 0.0033 0.0016 'International Tables Vol C Tables 4.2.6.8 and 6.1.1.4'
H H 0.0000 0.0000 'International Tables Vol C Tables 4.2.6.8 and 6.1.1.4'
N N 0.0061 0.0033 'International Tables Vol C Tables 4.2.6.8 and 6.1.1.4'
O O 0.0106 0.0060 'International Tables Vol C Tables 4.2.6.8 and 6.1.1.4'
Ni Ni 0.3393 1.1124 'International Tables Vol C Tables 4.2.6.8 and 6.1.1.4'

loop_
_geom_angle_atom_site_label_1
_geom_angle_atom_site_label_2
_geom_angle_atom_site_label_3
_geom_angle_site_symmetry_1
_geom_angle
_geom_angle_publ_flag
N1 Ni1 N2 . 176.53(6) yes
N1 Ni1 O1 . 78.84(6) yes
N2 Ni1 O1 . 104.49(6) yes
N1 Ni1 O5 . 100.48(6) yes
N2 Ni1 O5 . 78.52(6) yes
O1 Ni1 O5 . 92.69(6) yes
N1 Ni1 O3 . 77.29(6) yes
N2 Ni1 O3 . 99.40(6) yes
O1 Ni1 O3 . 156.09(6) yes
O5 Ni1 O3 . 92.85(6) yes
N1 Ni1 O7 . 104.37(6) yes
N2 Ni1 O7 . 76.60(6) yes
O1 Ni1 O7 . 93.18(6) yes
O5 Ni1 O7 . 155.12(6) yes
O3 Ni1 O7 . 91.51(6) yes
C6 O1 Ni1 . 114.51(12) ?
C7 O3 Ni1 . 113.04(12) ?
C7 O4 H4O . 119(2) ?
C13 O5 Ni1 . 114.88(13) ?
C14 O7 Ni1 . 112.34(12) ?
C14 O8 H8O . 112(2) ?
H9O O9 H9P . 102.4 ?
H10O O10 H10P . 103.0 ?
H11O O11A H11P . 113.0 ?
O11B O11B H11Q 3_675 84.6 ?
O11B O11B H11R 3_675 42.2 ?
H11Q O11B H11R . 126.8 ?
H11S O11C H11T . 128.7 ?
C1 N1 C5 . 121.50(16) ?
C1 N1 Ni1 . 118.22(13) ?
C5 N1 Ni1 . 120.13(12) ?
C12 N2 C8 . 121.16(17) ?
C12 N2 Ni1 . 120.80(13) ?
C8 N2 Ni1 . 118.03(14) ?
N1 C1 C2 . 120.67(17) ?
N1 C1 C6 . 112.57(16) ?
C2 C1 C6 . 126.76(17) ?
C1 C2 C3 . 118.33(18) ?
C1 C2 H2 . 120.8 ?
C3 C2 H2 . 120.8 ?
C4 C3 C2 . 120.05(18) ?
C4 C3 H3 . 120.0 ?
C2 C3 H3 . 120.0 ?
C5 C4 C3 . 118.05(18) ?
C5 C4 H4 . 121.0 ?
C3 C4 H4 . 121.0 ?
N1 C5 C4 . 121.39(17) ?
N1 C5 C7 . 111.71(16) ?
C4 C5 C7 . 126.91(17) ?
O2 C6 O1 . 125.83(18) ?
O2 C6 C1 . 118.45(17) ?
O1 C6 C1 . 115.72(16) ?
O3 C7 O4 . 126.24(19) ?
O3 C7 C5 . 117.68(16) ?
O4 C7 C5 . 116.08(17) ?
N2 C8 C9 . 120.4(2) ?
N2 C8 C13 . 113.91(18) ?
C9 C8 C13 . 125.7(2) ?
C10 C9 C8 . 118.8(2) ?
C10 C9 H9 . 120.6 ?
C8 C9 H9 . 120.6 ?
C9 C10 C11 . 120.4(2) ?
C9 C10 H10 . 119.8 ?
C11 C10 H10 . 119.8 ?
C12 C11 C10 . 117.8(2) ?
C12 C11 H11 . 121.1 ?
C10 C11 H11 . 121.1 ?
N2 C12 C11 . 121.53(19) ?
N2 C12 C14 . 111.21(16) ?
C11 C12 C14 . 127.26(19) ?
O6 C13 O5 . 126.3(2) ?
O6 C13 C8 . 119.0(2) ?
O5 C13 C8 . 114.65(18) ?
O7 C14 O8 . 125.42(18) ?
O7 C14 C12 . 119.01(17) ?
O8 C14 C12 . 115.57(17) ?

loop_
_geom_bond_atom_site_label_1
_geom_bond_atom_site_label_2
_geom_bond_site_symmetry_2
_geom_bond_distance
_geom_bond_publ_flag
Ni1 N1 . 1.9654(15) yes
Ni1 N2 . 1.9720(16) yes
Ni1 O1 . 2.0959(14) yes
Ni1 O5 . 2.1036(14) yes
Ni1 O3 . 2.1666(14) yes
Ni1 O7 . 2.1940(14) yes
O1 C6 . 1.265(2) ?
O2 C6 . 1.243(2) ?
O3 C7 . 1.253(2) ?
O4 C7 . 1.271(2) ?
O4 H4O . 0.844(5) ?
O5 C13 . 1.288(3) ?
O6 C13 . 1.224(3) ?
O7 C14 . 1.238(2) ?
O8 C14 . 1.284(2) ?
O8 H8O . 0.842(5) ?
O9 H9O . 0.8401 ?
O9 H9P . 0.8400 ?
O10 H10O . 0.8400 ?
O10 H10P . 0.8400 ?
O11A H11O . 0.8460 ?
O11A H11P . 0.8480 ?
O11B O11B 3_675 1.765(19) ?
O11B H11Q . 0.8576 ?
O11B H11R . 0.8316 ?
O11C H11S . 0.8386 ?
O11C H11T . 0.8308 ?
N1 C1 . 1.330(2) ?
N1 C5 . 1.335(2) ?
N2 C12 . 1.333(3) ?
N2 C8 . 1.333(3) ?
C1 C2 . 1.385(3) ?
C1 C6 . 1.518(3) ?
C2 C3 . 1.397(3) ?
C2 H2 . 0.9400 ?
C3 C4 . 1.386(3) ?
C3 H3 . 0.9400 ?
C4 C5 . 1.379(3) ?
C4 H4 . 0.9400 ?
C5 C7 . 1.506(3) ?
C8 C9 . 1.394(3) ?
C8 C13 . 1.503(3) ?
C9 C10 . 1.369(4) ?
C9 H9 . 0.9400 ?
C10 C11 . 1.393(3) ?
C10 H10 . 0.9400 ?
C11 C12 . 1.380(3) ?
C11 H11 . 0.9400 ?
C12 C14 . 1.500(3) ?

loop_
_geom_hbond_atom_site_label_D
_geom_hbond_atom_site_label_H
_geom_hbond_atom_site_label_A
_geom_hbond_site_symmetry_A
_geom_hbond_distance_DH
_geom_hbond_distance_HA
_geom_hbond_distance_DA
_geom_hbond_angle_DHA
_geom_hbond_publ_flag
O4 H4O O10 4_575 0.844(5) 1.613(6) 2.456(2) 177(3) yes
O8 H8O O9 1_565 0.842(5) 1.627(7) 2.462(2) 171(3) yes
O9 H9O O2 2_545 0.84 1.94 2.751(2) 162.0 yes
O9 H9P O2 4_575 0.84 1.84 2.678(2) 172.4 yes
O10 H10O O11A 4_576 0.84 1.90 2.529(5) 131.1 yes
O10 H10O O11B 4_576 0.84 1.89 2.715(8) 166.0 yes
O10 H10O O11C 4_576 0.84 1.86 2.581(7) 143.0 yes
O10 H10P O5 . 0.84 1.78 2.608(2) 166.7 yes
O11A H11P O3 . 0.85 2.08 2.842(5) 149.2 yes
O11C H11T O3 . 0.83 2.11 2.798(8) 139.5 yes
C2 H2 O7 2_545 0.94 2.65 3.528(2) 155.4 .
C4 H4 O7 3_575 0.94 2.51 3.195(2) 130.0 .
C9 H9 O1 3_676 0.94 2.55 3.275(3) 134.6 .
